data_7025543
loop_
_publ_author_name
'Dong, Zhaojun'
'Zhao, Lang'
'Liang, Zhiqiang'
'Chen, Peng'
'Yan, Yan'
'Li, Jiyang'
'Yu, Jihong'
'Xu, Ruren'

_publ_section_title
;
 [Zn(HPO(3))(C(11)N(2)O(2)H(12))] and
 [Zn(3)(H(2)O)(PO(4))(HPO(4))(C(6)H(9)N(3)O(2))(2) (C(6)H(8)N(3)O(2))]:
 homochiral zinc phosphite/phosphate networks with biofunctional amino
 acids.
;
_journal_issue 23
_journal_name_full 'Dalton transactions (Cambridge, England : 2003)'
_journal_page_first 5439
_journal_page_last 5445
_journal_paper_doi 10.1039/c001621g
_journal_volume 39
_journal_year 2010
_chemical_absolute_configuration rm
_chemical_formula_sum 'C11 H13 N2 O5 P Zn'
_chemical_formula_weight 349.57
_chemical_name_systematic
;
?
;
_space_group_IT_number 4
_symmetry_cell_setting monoclinic
_symmetry_space_group_name_Hall 'P 2yb'
_symmetry_space_group_name_H-M 'P 1 21 1'
_atom_sites_solution_hydrogens geom
_atom_sites_solution_primary direct
_atom_sites_solution_secondary difmap
_audit_creation_method SHELXL-97
_cell_angle_alpha 90.00
_cell_angle_beta 100.149(5)
_cell_angle_gamma 90.00
_cell_formula_units_Z 2
_cell_length_a 9.2736(7)
_cell_length_b 5.2093(3)
_cell_length_c 13.9202(10)
_cell_measurement_temperature 293(2)
_cell_volume 661.95(8)
_computing_structure_refinement 'SHELXL-97 (Sheldrick, 1997)'
_computing_structure_solution 'SHELXS-97 (Sheldrick, 1990)'
_diffrn_ambient_temperature 293(2)
_diffrn_measured_fraction_theta_full 0.991
_diffrn_measured_fraction_theta_max 0.991
_diffrn_radiation_monochromator graphite
_diffrn_radiation_source 'fine-focus sealed tube'
_diffrn_radiation_type MoK\a
_diffrn_radiation_wavelength 0.71073
_diffrn_reflns_av_R_equivalents 0.0447
_diffrn_reflns_av_sigmaI/netI 0.0788
_diffrn_reflns_limit_h_max 10
_diffrn_reflns_limit_h_min -12
_diffrn_reflns_limit_k_max 6
_diffrn_reflns_limit_k_min -6
_diffrn_reflns_limit_l_max 18
_diffrn_reflns_limit_l_min -15
_diffrn_reflns_number 4840
_diffrn_reflns_theta_full 28.33
_diffrn_reflns_theta_max 28.33
_diffrn_reflns_theta_min 2.23
_exptl_absorpt_coefficient_mu 1.996
_exptl_absorpt_correction_T_max 0.7957
_exptl_absorpt_correction_T_min 0.7539
_exptl_absorpt_correction_type empirical
_exptl_crystal_density_diffrn 1.754
_exptl_crystal_density_method 'not measured'
_exptl_crystal_description PLATE
_exptl_crystal_F_000 356
_exptl_crystal_size_max 0.15
_exptl_crystal_size_mid 0.15
_exptl_crystal_size_min 0.12
_refine_diff_density_max 0.547
_refine_diff_density_min -0.349
_refine_diff_density_rms 0.086
_refine_ls_abs_structure_details 'Flack H D (1983), Acta Cryst. A39, 876-881'
_refine_ls_abs_structure_Flack -0.05(2)
_refine_ls_extinction_method none
_refine_ls_goodness_of_fit_ref 0.940
_refine_ls_hydrogen_treatment mixed
_refine_ls_matrix_type full
_refine_ls_number_parameters 226
_refine_ls_number_reflns 3260
_refine_ls_number_restraints 96
_refine_ls_restrained_S_all 0.927
_refine_ls_R_factor_all 0.0645
_refine_ls_R_factor_gt 0.0472
_refine_ls_shift/su_max 0.005
_refine_ls_shift/su_mean 0.000
_refine_ls_structure_factor_coef Fsqd
_refine_ls_weighting_details 'calc w=1/[\s^2^(Fo^2^)+(0.0530P)^2^+0.0000P] where P=(Fo^2^+2Fc^2^)/3'
_refine_ls_weighting_scheme calc
_refine_ls_wR_factor_gt 0.0988
_refine_ls_wR_factor_ref 0.1054
_reflns_number_gt 2537
_reflns_number_total 3260
_reflns_threshold_expression >2sigma(I)
_cod_data_source_file c001621g.txt
_cod_data_source_block c
_cod_depositor_comments
;
The following automatic conversions were performed:

'_symmetry_cell_setting' value 'Monoclinic' changed to 'monoclinic'
according to /home/saulius/struct/CIF-dictionaries/cif_core.dic
dictionary named 'cif_core.dic' version 2.4.2 from 2011-04-26.

Automatic conversion script
Id: cif_fix_values 1891 2012-01-12 08:04:46Z andrius 
;
_cod_original_sg_symbol_H-M P2(1)
_cod_database_code 7025543

loop_
_symmetry_equiv_pos_as_xyz
'x, y, z'
'-x, y+1/2, -z'

loop_
_atom_site_label
_atom_site_type_symbol
_atom_site_fract_x
_atom_site_fract_y
_atom_site_fract_z
_atom_site_U_iso_or_equiv
_atom_site_adp_type
_atom_site_occupancy
_atom_site_symmetry_multiplicity
_atom_site_calc_flag
_atom_site_refinement_flags
Zn1 Zn 0.33098(4) 0.92806(12) 0.91204(3) 0.02073(14) Uani 1 1 d .
P1 P 0.50020(10) 0.9319(4) 1.13046(7) 0.0186(2) Uani 1 1 d .
O1 O 0.1342(4) 0.7988(7) 0.8689(3) 0.0338(9) Uani 1 1 d .
O2 O 0.3660(4) 1.2871(7) 0.8892(3) 0.0298(8) Uani 1 1 d .
O3 O 0.3618(3) 0.8770(7) 1.0561(2) 0.0253(9) Uani 1 1 d .
O4 O 0.4739(4) 0.7201(6) 0.8594(2) 0.0242(7) Uani 1 1 d .
O5 O 0.0304(4) 1.1474(7) 0.9209(3) 0.0290(8) Uani 1 1 d .
C1 C 0.0254(4) 0.9313(16) 0.8873(3) 0.0203(7) Uani 1 1 d U
C2 C -0.1234(5) 0.7957(9) 0.8618(3) 0.0188(9) Uani 1 1 d U
H2 H -0.113(6) 0.605(13) 0.873(4) 0.050 Uiso 1 1 d .
C3 C -0.1980(6) 0.8401(12) 0.7553(4) 0.0239(11) Uani 1 1 d U
C4 C -0.1492(5) 0.6610(10) 0.6823(4) 0.0274(11) Uani 1 1 d U
C5 C -0.2173(6) 0.6517(11) 0.5815(4) 0.0319(11) Uani 1 1 d U
C6 C -0.3299(7) 0.7933(14) 0.5234(4) 0.0419(14) Uani 1 1 d DU
H6 H -0.364(5) 0.935(15) 0.550(4) 0.038(14) Uiso 1 1 d D
C7 C -0.3707(9) 0.7289(16) 0.4262(5) 0.0568(18) Uani 1 1 d DU
C8 C -0.3028(8) 0.5298(15) 0.3840(5) 0.0565(19) Uani 1 1 d U
C9 C -0.1915(8) 0.3908(18) 0.4385(5) 0.0502(19) Uani 1 1 d U
C10 C -0.1483(6) 0.4499(18) 0.5373(3) 0.0365(12) Uani 1 1 d U
C11 C -0.0442(6) 0.4745(13) 0.6958(4) 0.0363(15) Uani 1 1 d U
H11 H 0.018(6) 0.431(19) 0.748(4) 0.047(15) Uiso 1 1 d .
N1 N -0.2166(4) 0.9020(12) 0.9298(3) 0.0213(9) Uani 1 1 d D
N2 N -0.0428(6) 0.3490(9) 0.6086(4) 0.0426(13) Uani 1 1 d .
H2A H 0.0156 0.2260 0.6003 0.050 Uiso 1 1 calc .
H2N H -0.183(5) 0.867(11) 0.995(3) 0.028(15) Uiso 1 1 d D
H32 H -0.309(5) 0.837(9) 0.754(3) 0.024(14) Uiso 1 1 d .
H31 H -0.195(8) 1.021(15) 0.742(5) 0.050 Uiso 1 1 d .
H1N H -0.314(5) 0.837(10) 0.920(4) 0.030(16) Uiso 1 1 d D
H8 H -0.346(6) 0.505(12) 0.319(4) 0.06(2) Uiso 1 1 d .
H1P H 0.475(5) 0.853(9) 1.213(3) 0.016(13) Uiso 1 1 d .
H3N H -0.219(6) 1.068(10) 0.928(4) 0.034(19) Uiso 1 1 d D
H9 H -0.151(7) 0.268(13) 0.422(5) 0.050 Uiso 1 1 d .
H7 H -0.434(6) 0.837(11) 0.385(4) 0.050 Uiso 1 1 d D

loop_
_atom_site_aniso_label
_atom_site_aniso_U_11
_atom_site_aniso_U_22
_atom_site_aniso_U_33
_atom_site_aniso_U_23
_atom_site_aniso_U_13
_atom_site_aniso_U_12
Zn1 0.0130(2) 0.0202(2) 0.0290(3) 0.0004(4) 0.00388(16) -0.0008(3)
P1 0.0164(5) 0.0179(5) 0.0221(5) 0.0010(9) 0.0047(4) 0.0004(8)
O1 0.0130(17) 0.035(2) 0.053(2) -0.0120(18) 0.0045(16) -0.0005(15)
O2 0.0213(18) 0.0210(18) 0.048(2) 0.0014(16) 0.0085(16) -0.0039(14)
O3 0.0182(15) 0.030(3) 0.0274(16) 0.0019(14) 0.0032(12) -0.0039(14)
O4 0.0215(17) 0.0205(17) 0.0334(19) 0.0041(14) 0.0125(14) 0.0012(14)
O5 0.0227(18) 0.0245(19) 0.039(2) -0.0069(16) 0.0043(15) -0.0066(15)
C1 0.0154(17) 0.025(2) 0.0200(17) 0.006(3) 0.0029(13) -0.004(3)
C2 0.014(2) 0.017(2) 0.026(2) -0.0016(19) 0.0064(18) -0.0005(17)
C3 0.017(2) 0.027(3) 0.025(2) -0.0019(19) -0.0016(19) 0.0002(18)
C4 0.028(3) 0.027(3) 0.028(2) -0.005(2) 0.006(2) -0.006(2)
C5 0.027(3) 0.040(3) 0.029(3) -0.003(2) 0.007(2) -0.007(2)
C6 0.040(3) 0.051(4) 0.033(3) -0.001(3) 0.004(2) -0.003(3)
C7 0.062(4) 0.067(5) 0.036(3) 0.002(3) -0.009(3) -0.006(4)
C8 0.062(4) 0.076(5) 0.028(3) -0.009(3) -0.001(3) -0.021(3)
C9 0.064(4) 0.049(5) 0.043(3) -0.015(3) 0.024(3) -0.011(3)
C10 0.042(3) 0.037(3) 0.033(2) -0.005(3) 0.0110(19) -0.011(3)
C11 0.040(3) 0.038(5) 0.032(3) -0.003(3) 0.009(2) 0.004(3)
N1 0.0156(16) 0.024(3) 0.0256(19) -0.003(2) 0.0067(13) -0.001(2)
N2 0.055(3) 0.035(3) 0.042(3) -0.006(2) 0.019(2) 0.009(2)

loop_
_atom_type_symbol
_atom_type_description
_atom_type_scat_dispersion_real
_atom_type_scat_dispersion_imag
_atom_type_scat_source
C C 0.0033 0.0016 'International Tables Vol C Tables 4.2.6.8 and 6.1.1.4'
H H 0.0000 0.0000 'International Tables Vol C Tables 4.2.6.8 and 6.1.1.4'
N N 0.0061 0.0033 'International Tables Vol C Tables 4.2.6.8 and 6.1.1.4'
O O 0.0106 0.0060 'International Tables Vol C Tables 4.2.6.8 and 6.1.1.4'
P P 0.1023 0.0942 'International Tables Vol C Tables 4.2.6.8 and 6.1.1.4'
Zn Zn 0.2839 1.4301 'International Tables Vol C Tables 4.2.6.8 and 6.1.1.4'

loop_
_geom_angle_atom_site_label_1
_geom_angle_atom_site_label_2
_geom_angle_atom_site_label_3
_geom_angle
_geom_angle_site_symmetry_1
_geom_angle_site_symmetry_3
O2 Zn1 O1 117.46(15) . .
O2 Zn1 O4 109.26(14) . .
O1 Zn1 O4 110.83(15) . .
O2 Zn1 O3 107.23(15) . .
O1 Zn1 O3 103.02(15) . .
O4 Zn1 O3 108.51(14) . .
O2 P1 O4 112.71(19) 2_647 2_657
O2 P1 O3 113.7(2) 2_647 .
O4 P1 O3 110.3(2) 2_657 .
C1 O1 Zn1 118.8(4) . .
P1 O2 Zn1 132.6(2) 2_657 .
P1 O3 Zn1 127.67(19) . .
P1 O4 Zn1 128.21(19) 2_647 .
O5 C1 O1 126.6(4) . .
O5 C1 C2 119.1(4) . .
O1 C1 C2 114.3(6) . .
N1 C2 C1 106.3(4) . .
N1 C2 C3 110.0(4) . .
C1 C2 C3 112.7(4) . .
C4 C3 C2 114.8(5) . .
C11 C4 C5 106.9(5) . .
C11 C4 C3 129.8(5) . .
C5 C4 C3 123.2(5) . .
C6 C5 C10 118.8(5) . .
C6 C5 C4 134.2(5) . .
C10 C5 C4 107.1(5) . .
C7 C6 C5 118.9(6) . .
C6 C7 C8 121.8(7) . .
C9 C8 C7 120.7(6) . .
C8 C9 C10 118.9(8) . .
N2 C10 C9 132.3(7) . .
N2 C10 C5 106.8(4) . .
C9 C10 C5 121.0(7) . .
C4 C11 N2 109.5(5) . .
C10 N2 C11 109.8(5) . .

loop_
_geom_bond_atom_site_label_1
_geom_bond_atom_site_label_2
_geom_bond_distance
_geom_bond_site_symmetry_2
Zn1 O2 1.935(4) .
Zn1 O1 1.939(3) .
Zn1 O4 1.952(3) .
Zn1 O3 1.993(3) .
P1 O2 1.517(4) 2_647
P1 O4 1.523(4) 2_657
P1 O3 1.527(3) .
O1 C1 1.284(6) .
O2 P1 1.517(4) 2_657
O4 P1 1.523(4) 2_647
O5 C1 1.217(9) .
C1 C2 1.535(6) .
C2 N1 1.496(7) .
C2 C3 1.539(7) .
C3 C4 1.506(8) .
C4 C11 1.365(8) .
C4 C5 1.434(7) .
C5 C6 1.411(8) .
C5 C10 1.425(9) .
C6 C7 1.380(9) .
C7 C8 1.396(11) .
C8 C9 1.374(11) .
C9 C10 1.398(8) .
C10 N2 1.370(8) .
C11 N2 1.381(7) .

loop_
_geom_hbond_atom_site_label_D
_geom_hbond_atom_site_label_H
_geom_hbond_atom_site_label_A
_geom_hbond_distance_DH
_geom_hbond_distance_HA
_geom_hbond_distance_DA
_geom_hbond_angle_DHA
_geom_hbond_site_symmetry_A
N1 H2N O5 0.92(5) 2.03(5) 2.792(6) 140(4) 2_547
N1 H2N O2 0.92(5) 2.58(5) 3.139(6) 120(4) 2_547
N1 H1N O4 0.95(5) 2.09(5) 3.017(5) 165(4) 1_455
N1 H1N O3 0.95(5) 2.47(5) 3.069(7) 121(4) 2_547
N1 H1N O3 0.95(5) 2.47(5) 3.069(7) 121(4) 2_547
